data_1504325
loop_
_publ_author_name
'Tian, Xiao-Hong'
'Chen, Chuan-Feng'

_publ_section_title
;
 Synthesis, structures, and conformational characteristics of
 triptycene-derived calix[5]arenes.
;
_journal_issue 3
_journal_name_full 'Organic letters'
_journal_page_first 524
_journal_page_last 527
_journal_paper_doi 10.1021/ol902758g
_journal_volume 12
_journal_year 2010
_chemical_formula_sum 'C57 H66 Cl2 O7'
_chemical_formula_weight 934.00
_chemical_name_systematic
; 
 ? 
;
_space_group_IT_number 2
_symmetry_cell_setting triclinic
_symmetry_space_group_name_Hall '-P 1'
_symmetry_space_group_name_H-M 'P -1'
_atom_sites_solution_hydrogens geom
_atom_sites_solution_primary direct
_atom_sites_solution_secondary difmap
_audit_creation_method SHELXL-97
_cell_angle_alpha 75.70(3)
_cell_angle_beta 79.57(3)
_cell_angle_gamma 62.73(3)
_cell_formula_units_Z 2
_cell_length_a 11.303(2)
_cell_length_b 12.251(3)
_cell_length_c 21.395(4)
_cell_measurement_reflns_used 6128
_cell_measurement_temperature 113(2)
_cell_measurement_theta_max 27.499
_cell_measurement_theta_min 1.904
_cell_volume 2543.8(12)
_computing_cell_refinement crystalclear
_computing_data_collection crystalclear
_computing_data_reduction crystalclear
_computing_molecular_graphics 'Bruker SHELXTL'
_computing_publication_material 'Bruker SHELXTL'
_computing_structure_refinement 'SHELXL-97 (Sheldrick, 1997)'
_computing_structure_solution 'SHELXS-97 (Sheldrick, 1990)'
_diffrn_ambient_temperature 113(2)
_diffrn_measured_fraction_theta_full 0.995
_diffrn_measured_fraction_theta_max 0.995
_diffrn_measurement_device_type 'rigaku saturn'
_diffrn_measurement_method '\w scans'
_diffrn_radiation_monochromator confocal
_diffrn_radiation_source 'rotating anode'
_diffrn_radiation_type MoK\a
_diffrn_radiation_wavelength 0.71073
_diffrn_reflns_av_R_equivalents 0.0396
_diffrn_reflns_av_sigmaI/netI 0.0635
_diffrn_reflns_limit_h_max 13
_diffrn_reflns_limit_h_min -13
_diffrn_reflns_limit_k_max 14
_diffrn_reflns_limit_k_min -14
_diffrn_reflns_limit_l_max 17
_diffrn_reflns_limit_l_min -25
_diffrn_reflns_number 18944
_diffrn_reflns_theta_full 25.02
_diffrn_reflns_theta_max 25.02
_diffrn_reflns_theta_min 1.90
_diffrn_standards_decay_% 0
_diffrn_standards_interval_count 0
_diffrn_standards_interval_time 0
_diffrn_standards_number 0
_exptl_absorpt_coefficient_mu 0.179
_exptl_absorpt_correction_T_max 0.9858
_exptl_absorpt_correction_T_min 0.9753
_exptl_absorpt_correction_type multi-scan
_exptl_absorpt_process_details crystalclear
_exptl_crystal_colour colorless
_exptl_crystal_density_diffrn 1.219
_exptl_crystal_density_method 'not measured'
_exptl_crystal_description plate
_exptl_crystal_F_000 996
_exptl_crystal_size_max 0.14
_exptl_crystal_size_mid 0.12
_exptl_crystal_size_min 0.08
_refine_diff_density_max 1.357
_refine_diff_density_min -0.912
_refine_diff_density_rms 0.080
_refine_ls_extinction_method none
_refine_ls_goodness_of_fit_ref 1.113
_refine_ls_hydrogen_treatment constr
_refine_ls_matrix_type full
_refine_ls_number_parameters 629
_refine_ls_number_reflns 8932
_refine_ls_number_restraints 27
_refine_ls_restrained_S_all 1.116
_refine_ls_R_factor_all 0.1040
_refine_ls_R_factor_gt 0.0780
_refine_ls_shift/su_max 0.002
_refine_ls_shift/su_mean 0.000
_refine_ls_structure_factor_coef Fsqd
_refine_ls_weighting_details 'calc w=1/[\s^2^(Fo^2^)+(0.1508P)^2^+0.8066P] where P=(Fo^2^+2Fc^2^)/3'
_refine_ls_weighting_scheme calc
_refine_ls_wR_factor_gt 0.2337
_refine_ls_wR_factor_ref 0.2566
_reflns_number_gt 6408
_reflns_number_total 8932
_reflns_threshold_expression >2sigma(I)
_cod_data_source_file ol902758g_si_004.cif
_cod_data_source_block r81120a
_cod_depositor_comments
;
The following automatic conversions were performed:

'_symmetry_cell_setting' value 'Triclinic' changed to 'triclinic'
according to /home/saulius/struct/CIF-dictionaries/cif_core.dic
dictionary named 'cif_core.dic' version 2.4.2 from
2011-04-26.

'_exptl_absorpt_correction_type' value 'MULTI-SCAN'
changed to 'multi-scan' according to
/home/saulius/struct/CIF-dictionaries/cif_core.dic dictionary named
'cif_core.dic' version 2.4.2 from
2011-04-26.

'_refine_ls_hydrogen_treatment' value 'CONSTR' changed
to 'constr' according to
/home/saulius/struct/CIF-dictionaries/cif_core.dic dictionary named
'cif_core.dic' version 2.4.2 from 2011-04-26.

Automatic conversion script
Id: cif_fix_values 1715 2011-07-08 13:25:40Z adriana 
;
_cod_original_cell_volume 2543.8(9)
_cod_original_sg_symbol_H-M P-1
_cod_database_code 1504325

loop_
_symmetry_equiv_pos_as_xyz
'x, y, z'
'-x, -y, -z'

loop_
_atom_site_label
_atom_site_type_symbol
_atom_site_fract_x
_atom_site_fract_y
_atom_site_fract_z
_atom_site_U_iso_or_equiv
_atom_site_adp_type
_atom_site_occupancy
_atom_site_symmetry_multiplicity
_atom_site_calc_flag
_atom_site_refinement_flags
_atom_site_disorder_assembly
_atom_site_disorder_group
O1 O 0.1286(2) 0.7083(2) 0.10166(10) 0.0247(5) Uani 1 1 d . . .
H1 H 0.1146 0.7341 0.0633 0.037 Uiso 1 1 calc R . .
O2 O -0.1289(2) 0.5434(2) 0.07388(12) 0.0290(6) Uani 1 1 d . . .
H2 H -0.1539 0.5662 0.0372 0.043 Uiso 1 1 calc R . .
O3 O -0.0110(2) 0.2993(2) 0.11070(11) 0.0250(5) Uani 1 1 d . . .
H3 H -0.0493 0.3751 0.0981 0.038 Uiso 1 1 calc R . .
O4 O 0.2886(2) 0.2970(2) 0.16817(11) 0.0277(6) Uani 1 1 d . . .
H4 H 0.3177 0.3476 0.1674 0.042 Uiso 1 1 calc R . .
O5 O 0.3457(2) 0.5194(2) 0.16144(12) 0.0345(6) Uani 1 1 d . . .
H5 H 0.3008 0.5886 0.1408 0.052 Uiso 1 1 calc R . .
C1 C 0.0248(3) 0.7859(3) 0.13834(15) 0.0197(7) Uani 1 1 d . . .
C2 C 0.0575(3) 0.8172(3) 0.18907(15) 0.0221(7) Uani 1 1 d . . .
C3 C -0.0449(3) 0.8951(3) 0.22721(16) 0.0252(7) Uani 1 1 d . . .
H3A H -0.0236 0.9194 0.2599 0.030 Uiso 1 1 calc R . .
C4 C -0.1794(3) 0.9374(3) 0.21716(16) 0.0257(7) Uani 1 1 d . . .
H4A H -0.2472 0.9885 0.2431 0.031 Uiso 1 1 calc R . .
C5 C -0.2092(3) 0.9018(3) 0.16801(15) 0.0213(7) Uani 1 1 d . . .
C6 C -0.3488(3) 0.9317(3) 0.15259(15) 0.0214(7) Uani 1 1 d . . .
H6 H -0.4198 0.9830 0.1811 0.026 Uiso 1 1 calc R . .
C7 C -0.3465(3) 0.8033(3) 0.15800(15) 0.0220(7) Uani 1 1 d . . .
C8 C -0.4297(3) 0.7563(3) 0.19763(16) 0.0253(7) Uani 1 1 d . . .
H8 H -0.4978 0.8045 0.2246 0.030 Uiso 1 1 calc R . .
C9 C -0.4107(3) 0.6366(3) 0.19687(17) 0.0274(8) Uani 1 1 d . . .
H9 H -0.4661 0.6047 0.2241 0.033 Uiso 1 1 calc R . .
C10 C -0.3108(3) 0.5625(3) 0.15634(17) 0.0250(7) Uani 1 1 d . . .
C11 C -0.2299(3) 0.6141(3) 0.11556(16) 0.0233(7) Uani 1 1 d . . .
C12 C -0.2457(3) 0.7311(3) 0.11700(15) 0.0192(7) Uani 1 1 d . . .
C13 C -0.1602(3) 0.7950(3) 0.07737(15) 0.0195(7) Uani 1 1 d . . .
H13 H -0.0889 0.7435 0.0490 0.023 Uiso 1 1 calc R . .
C14 C -0.1084(3) 0.8277(3) 0.12766(15) 0.0203(7) Uani 1 1 d . . .
C15 C -0.2589(3) 0.9192(3) 0.04056(15) 0.0198(7) Uani 1 1 d . . .
C16 C -0.2564(3) 0.9589(3) -0.02576(16) 0.0240(7) Uani 1 1 d . . .
H16 H -0.1878 0.9110 -0.0526 0.029 Uiso 1 1 calc R . .
C17 C -0.3579(3) 1.0716(3) -0.05180(17) 0.0286(8) Uani 1 1 d . . .
H17 H -0.3574 1.0986 -0.0964 0.034 Uiso 1 1 calc R . .
C18 C -0.4596(3) 1.1441(3) -0.01208(17) 0.0307(8) Uani 1 1 d . . .
H18 H -0.5265 1.2197 -0.0301 0.037 Uiso 1 1 calc R . .
C19 C -0.4621(3) 1.1040(3) 0.05513(17) 0.0258(7) Uani 1 1 d . . .
H19 H -0.5307 1.1524 0.0818 0.031 Uiso 1 1 calc R . .
C20 C -0.3617(3) 0.9921(3) 0.08151(15) 0.0214(7) Uani 1 1 d . . .
C21 C -0.2888(3) 0.4308(3) 0.15778(18) 0.0276(8) Uani 1 1 d . . .
H21A H -0.2647 0.4142 0.1141 0.033 Uiso 1 1 calc R . .
H21B H -0.3721 0.4243 0.1727 0.033 Uiso 1 1 calc R . .
C22 C -0.1812(3) 0.3315(3) 0.20089(17) 0.0244(7) Uani 1 1 d . . .
C23 C -0.2117(3) 0.3010(3) 0.26657(17) 0.0271(8) Uani 1 1 d . . .
H23 H -0.2989 0.3429 0.2835 0.032 Uiso 1 1 calc R . .
C24 C -0.1176(3) 0.2104(3) 0.30849(17) 0.0279(8) Uani 1 1 d . . .
C25 C 0.0127(3) 0.1503(3) 0.28089(16) 0.0261(7) Uani 1 1 d . . .
H25 H 0.0775 0.0881 0.3075 0.031 Uiso 1 1 calc R . .
C26 C 0.0489(3) 0.1792(3) 0.21613(16) 0.0222(7) Uani 1 1 d . . .
C27 C -0.0483(3) 0.2701(3) 0.17604(15) 0.0224(7) Uani 1 1 d . . .
C28 C -0.1504(4) 0.1714(4) 0.38094(18) 0.0379(9) Uani 1 1 d . . .
C29 C -0.2821(5) 0.2650(6) 0.4057(2) 0.081(2) Uani 1 1 d . . .
H29A H -0.2979 0.2374 0.4511 0.097 Uiso 1 1 calc R . .
H29B H -0.3524 0.2727 0.3831 0.097 Uiso 1 1 calc R . .
H29C H -0.2802 0.3447 0.3987 0.097 Uiso 1 1 calc R . .
C30 C -0.1514(7) 0.0423(6) 0.3925(3) 0.0827(19) Uani 1 1 d . . .
H30A H -0.1697 0.0160 0.4379 0.099 Uiso 1 1 calc R . .
H30B H -0.0659 -0.0175 0.3780 0.099 Uiso 1 1 calc R . .
H30C H -0.2193 0.0481 0.3689 0.099 Uiso 1 1 calc R . .
C31 C -0.0426(4) 0.1548(5) 0.4209(2) 0.0558(13) Uani 1 1 d . . .
H31A H -0.0310 0.2303 0.4116 0.067 Uiso 1 1 calc R . .
H31B H 0.0400 0.0869 0.4101 0.067 Uiso 1 1 calc R . .
H31C H -0.0687 0.1368 0.4661 0.067 Uiso 1 1 calc R . .
C32 C 0.1939(3) 0.1137(3) 0.18949(16) 0.0262(7) Uani 1 1 d . . .
H32A H 0.2127 0.0298 0.1859 0.031 Uiso 1 1 calc R . .
H32B H 0.2056 0.1585 0.1464 0.031 Uiso 1 1 calc R . .
C33 C 0.2916(3) 0.1062(3) 0.23108(15) 0.0222(7) Uani 1 1 d . . .
C34 C 0.3391(3) 0.0070(3) 0.28302(16) 0.0237(7) Uani 1 1 d . . .
H34 H 0.3109 -0.0558 0.2905 0.028 Uiso 1 1 calc R . .
C35 C 0.4269(3) -0.0020(3) 0.32419(16) 0.0250(7) Uani 1 1 d . . .
C36 C 0.4688(3) 0.0925(3) 0.31016(16) 0.0253(7) Uani 1 1 d . . .
H36 H 0.5282 0.0886 0.3365 0.030 Uiso 1 1 calc R . .
C37 C 0.4262(3) 0.1927(3) 0.25860(16) 0.0239(7) Uani 1 1 d . . .
C38 C 0.3348(3) 0.1999(3) 0.21968(15) 0.0218(7) Uani 1 1 d . . .
C39 C 0.4757(4) -0.1092(4) 0.38192(18) 0.0365(9) Uani 1 1 d . . .
C40 C 0.4146(5) -0.1999(4) 0.3904(2) 0.0573(13) Uani 1 1 d . . .
H40A H 0.4455 -0.2630 0.4283 0.069 Uiso 1 1 calc R . .
H40B H 0.4406 -0.2386 0.3532 0.069 Uiso 1 1 calc R . .
H40C H 0.3191 -0.1555 0.3952 0.069 Uiso 1 1 calc R . .
C41 C 0.6267(4) -0.1810(5) 0.3718(3) 0.0768(19) Uani 1 1 d . . .
H41A H 0.6675 -0.1268 0.3703 0.092 Uiso 1 1 calc R . .
H41B H 0.6494 -0.2108 0.3317 0.092 Uiso 1 1 calc R . .
H41C H 0.6583 -0.2508 0.4068 0.092 Uiso 1 1 calc R . .
C42 C 0.4364(6) -0.0545(5) 0.4439(2) 0.0710(16) Uani 1 1 d . . .
H42A H 0.4752 -0.1201 0.4798 0.085 Uiso 1 1 calc R . .
H42B H 0.3409 -0.0170 0.4518 0.085 Uiso 1 1 calc R . .
H42C H 0.4685 0.0076 0.4389 0.085 Uiso 1 1 calc R . .
C43 C 0.4786(3) 0.2898(3) 0.24461(19) 0.0299(8) Uani 1 1 d . . .
H43A H 0.4970 0.3099 0.1982 0.036 Uiso 1 1 calc R . .
H43B H 0.5625 0.2542 0.2642 0.036 Uiso 1 1 calc R . .
C44 C 0.3842(3) 0.4111(3) 0.26906(17) 0.0252(8) Uani 1 1 d . . .
C45 C 0.3561(3) 0.4103(3) 0.33436(17) 0.0282(8) Uani 1 1 d . . .
H45 H 0.3936 0.3348 0.3630 0.034 Uiso 1 1 calc R . .
C46 C 0.2733(3) 0.5186(3) 0.35947(17) 0.0287(8) Uani 1 1 d . . .
C47 C 0.2263(3) 0.6301(3) 0.31521(16) 0.0269(8) Uani 1 1 d . . .
H47 H 0.1751 0.7040 0.3308 0.032 Uiso 1 1 calc R . .
C48 C 0.2521(3) 0.6371(3) 0.24826(16) 0.0226(7) Uani 1 1 d . . .
C49 C 0.3262(3) 0.5243(3) 0.22583(16) 0.0238(7) Uani 1 1 d . . .
C50 C 0.2405(4) 0.5109(3) 0.43327(18) 0.0351(9) Uani 1 1 d . . .
C51 C 0.1882(4) 0.4127(4) 0.4611(2) 0.0474(11) Uani 1 1 d . . .
H51A H 0.1144 0.4300 0.4380 0.071 Uiso 1 1 calc R . .
H51B H 0.1593 0.4148 0.5060 0.071 Uiso 1 1 calc R . .
H51C H 0.2580 0.3314 0.4568 0.071 Uiso 1 1 calc R . .
C52 C 0.3664(4) 0.4763(4) 0.46587(19) 0.0474(11) Uani 1 1 d . . .
H52A H 0.4337 0.3963 0.4579 0.071 Uiso 1 1 calc R . .
H52B H 0.3452 0.4727 0.5116 0.071 Uiso 1 1 calc R . .
H52C H 0.3991 0.5384 0.4485 0.071 Uiso 1 1 calc R . .
C53 C 0.1331(4) 0.6362(4) 0.44950(19) 0.0497(12) Uani 1 1 d . . .
H53A H 0.1644 0.6995 0.4332 0.075 Uiso 1 1 calc R . .
H53B H 0.1146 0.6284 0.4956 0.075 Uiso 1 1 calc R . .
H53C H 0.0530 0.6591 0.4298 0.075 Uiso 1 1 calc R . .
C54 C 0.2029(3) 0.7628(3) 0.20367(16) 0.0243(7) Uani 1 1 d . . .
H54A H 0.2583 0.7550 0.1632 0.029 Uiso 1 1 calc R . .
H54B H 0.2137 0.8211 0.2230 0.029 Uiso 1 1 calc R . .
Cl1 Cl 1.03144(10) 0.48235(11) 0.22743(7) 0.0600(4) Uani 1 1 d . . .
Cl2 Cl 0.8908(2) 0.51805(17) 0.35345(7) 0.1108(8) Uani 1 1 d . . .
C55 C 0.9036(5) 0.5848(4) 0.2722(2) 0.0585(13) Uani 1 1 d . . .
H55A H 0.8197 0.6125 0.2539 0.070 Uiso 1 1 calc R . .
H55B H 0.9190 0.6578 0.2689 0.070 Uiso 1 1 calc R . .
O6 O 0.1163(3) 0.7596(2) 0.97522(12) 0.0350(6) Uani 1 1 d D . .
H6A H 0.0849 0.7418 0.9496 0.053 Uiso 1 1 calc R . .
C56 C 0.1483(6) 0.8595(5) 0.9439(2) 0.0630(14) Uani 1 1 d D . .
H56A H 0.0707 0.9286 0.9255 0.095 Uiso 1 1 calc R . .
H56B H 0.2181 0.8330 0.9102 0.095 Uiso 1 1 calc R . .
H56C H 0.1780 0.8850 0.9747 0.095 Uiso 1 1 calc R . .
O7 O 0.1988(9) 0.3632(8) 0.0342(4) 0.070(2) Uani 0.50 1 d PDU A 1
C57 C 0.229(2) 0.4531(18) 0.0450(11) 0.129(8) Uani 0.50 1 d PDU A 1
O7' O 0.2685(8) 0.3994(9) 0.0310(3) 0.066(2) Uani 0.50 1 d PDU B 2
C57' C 0.3599(8) 0.4569(10) 0.0217(4) 0.054(2) Uani 0.50 1 d PDU B 2

loop_
_atom_site_aniso_label
_atom_site_aniso_U_11
_atom_site_aniso_U_22
_atom_site_aniso_U_33
_atom_site_aniso_U_23
_atom_site_aniso_U_13
_atom_site_aniso_U_12
O1 0.0202(10) 0.0292(12) 0.0190(11) -0.0050(10) -0.0007(9) -0.0061(9)
O2 0.0258(11) 0.0256(13) 0.0347(13) -0.0103(11) 0.0046(10) -0.0105(10)
O3 0.0259(11) 0.0208(12) 0.0252(12) -0.0043(9) -0.0027(10) -0.0072(9)
O4 0.0308(12) 0.0226(12) 0.0258(12) -0.0029(10) -0.0029(10) -0.0089(10)
O5 0.0304(12) 0.0374(14) 0.0266(13) -0.0098(11) -0.0078(10) -0.0031(11)
C1 0.0200(14) 0.0186(15) 0.0194(15) -0.0018(13) 0.0001(12) -0.0089(12)
C2 0.0249(15) 0.0172(16) 0.0235(16) 0.0013(13) -0.0071(13) -0.0092(13)
C3 0.0314(16) 0.0236(17) 0.0222(16) -0.0037(14) -0.0061(14) -0.0121(14)
C4 0.0271(16) 0.0231(17) 0.0221(16) -0.0061(14) 0.0000(13) -0.0067(13)
C5 0.0208(14) 0.0201(16) 0.0191(16) 0.0015(13) -0.0024(13) -0.0077(12)
C6 0.0194(14) 0.0200(16) 0.0220(16) -0.0068(13) 0.0014(12) -0.0059(12)
C7 0.0199(14) 0.0202(16) 0.0237(16) -0.0023(13) -0.0046(13) -0.0069(12)
C8 0.0179(14) 0.0256(17) 0.0272(17) -0.0046(14) 0.0012(13) -0.0062(13)
C9 0.0189(14) 0.0300(19) 0.0322(19) -0.0007(15) -0.0006(14) -0.0127(13)
C10 0.0189(14) 0.0238(17) 0.0325(18) -0.0023(14) -0.0054(14) -0.0098(13)
C11 0.0186(14) 0.0227(17) 0.0275(17) -0.0057(14) -0.0010(13) -0.0077(13)
C12 0.0157(13) 0.0218(16) 0.0187(15) -0.0002(13) -0.0038(12) -0.0079(12)
C13 0.0183(14) 0.0217(16) 0.0183(15) -0.0028(13) -0.0025(12) -0.0087(12)
C14 0.0236(15) 0.0184(15) 0.0190(15) -0.0003(13) -0.0012(13) -0.0110(12)
C15 0.0190(13) 0.0204(16) 0.0240(16) -0.0030(13) -0.0052(13) -0.0112(12)
C16 0.0245(15) 0.0268(17) 0.0239(17) -0.0052(14) -0.0022(13) -0.0136(14)
C17 0.0332(17) 0.0325(19) 0.0225(17) 0.0018(15) -0.0076(14) -0.0177(15)
C18 0.0284(16) 0.0255(18) 0.0336(19) 0.0034(15) -0.0109(15) -0.0094(14)
C19 0.0247(15) 0.0231(17) 0.0317(18) -0.0053(14) -0.0041(14) -0.0113(14)
C20 0.0217(14) 0.0212(16) 0.0235(16) -0.0023(13) -0.0035(13) -0.0114(13)
C21 0.0215(15) 0.0264(18) 0.037(2) -0.0022(15) -0.0039(14) -0.0137(13)
C22 0.0232(15) 0.0229(17) 0.0339(19) -0.0066(14) -0.0029(14) -0.0149(13)
C23 0.0192(14) 0.0298(18) 0.0358(19) -0.0088(15) 0.0008(14) -0.0134(14)
C24 0.0290(16) 0.0348(19) 0.0270(18) -0.0107(15) 0.0017(15) -0.0189(15)
C25 0.0241(15) 0.0276(18) 0.0275(18) -0.0054(14) -0.0065(14) -0.0103(14)
C26 0.0210(15) 0.0251(17) 0.0258(17) -0.0099(14) -0.0011(13) -0.0121(13)
C27 0.0255(15) 0.0229(17) 0.0226(16) -0.0057(13) -0.0017(13) -0.0131(13)
C28 0.0330(18) 0.053(2) 0.0266(19) -0.0069(17) 0.0005(16) -0.0188(17)
C29 0.051(3) 0.115(5) 0.031(2) -0.008(3) 0.011(2) -0.005(3)
C30 0.126(5) 0.100(4) 0.043(3) -0.012(3) 0.023(3) -0.079(4)
C31 0.050(2) 0.079(3) 0.027(2) -0.011(2) -0.0007(19) -0.019(2)
C32 0.0281(16) 0.0239(17) 0.0267(17) -0.0099(14) 0.0003(14) -0.0097(14)
C33 0.0183(14) 0.0222(16) 0.0246(16) -0.0110(13) 0.0016(13) -0.0056(13)
C34 0.0227(14) 0.0189(16) 0.0286(17) -0.0055(14) 0.0023(14) -0.0094(13)
C35 0.0216(15) 0.0245(17) 0.0236(17) -0.0039(14) 0.0005(13) -0.0068(13)
C36 0.0183(14) 0.0278(18) 0.0285(18) -0.0069(14) -0.0053(13) -0.0067(13)
C37 0.0181(14) 0.0220(17) 0.0289(18) -0.0084(14) 0.0017(13) -0.0059(12)
C38 0.0202(14) 0.0193(16) 0.0216(16) -0.0047(13) -0.0006(13) -0.0047(12)
C39 0.0388(19) 0.037(2) 0.0290(19) 0.0019(16) -0.0045(16) -0.0154(17)
C40 0.084(3) 0.047(3) 0.044(3) 0.012(2) -0.018(2) -0.037(2)
C41 0.045(2) 0.070(3) 0.077(4) 0.035(3) -0.018(3) -0.011(2)
C42 0.122(5) 0.070(3) 0.026(2) 0.003(2) -0.011(3) -0.050(3)
C43 0.0229(15) 0.0279(18) 0.040(2) -0.0087(16) 0.0015(15) -0.0121(14)
C44 0.0174(14) 0.0229(17) 0.038(2) -0.0073(15) -0.0011(14) -0.0106(13)
C45 0.0270(16) 0.0256(18) 0.0300(19) 0.0000(15) -0.0038(14) -0.0116(14)
C46 0.0255(16) 0.0300(19) 0.0279(18) -0.0017(15) -0.0034(14) -0.0111(14)
C47 0.0268(16) 0.0227(17) 0.0293(18) -0.0062(14) -0.0027(14) -0.0083(14)
C48 0.0188(14) 0.0266(17) 0.0270(17) -0.0055(14) -0.0045(13) -0.0125(13)
C49 0.0189(14) 0.0306(18) 0.0265(17) -0.0069(14) -0.0033(13) -0.0132(13)
C50 0.0378(19) 0.032(2) 0.0263(19) -0.0009(15) -0.0035(16) -0.0097(16)
C51 0.052(2) 0.047(2) 0.033(2) -0.0014(19) 0.0080(19) -0.020(2)
C52 0.051(2) 0.054(3) 0.029(2) -0.0039(19) -0.0060(18) -0.016(2)
C53 0.052(2) 0.050(3) 0.028(2) -0.0107(19) 0.0048(18) -0.007(2)
C54 0.0230(15) 0.0271(17) 0.0267(17) -0.0035(14) -0.0044(13) -0.0143(13)
Cl1 0.0434(6) 0.0556(7) 0.0872(9) -0.0289(6) -0.0011(6) -0.0204(5)
Cl2 0.1456(16) 0.0905(12) 0.0448(8) -0.0020(8) -0.0036(9) -0.0143(11)
C55 0.057(3) 0.048(3) 0.058(3) -0.002(2) -0.001(2) -0.018(2)
O6 0.0487(15) 0.0449(15) 0.0256(13) -0.0032(11) -0.0034(11) -0.0336(13)
C56 0.102(4) 0.065(3) 0.051(3) 0.003(2) -0.010(3) -0.067(3)
O7 0.072(5) 0.075(5) 0.058(4) -0.016(4) -0.002(4) -0.027(4)
C57 0.153(12) 0.117(11) 0.111(11) -0.027(8) -0.022(8) -0.047(8)
O7' 0.074(5) 0.059(5) 0.029(3) -0.008(3) -0.016(4) 0.005(4)
C57' 0.045(4) 0.093(6) 0.024(4) -0.009(4) -0.010(3) -0.028(4)

loop_
_atom_type_symbol
_atom_type_description
_atom_type_scat_dispersion_real
_atom_type_scat_dispersion_imag
_atom_type_scat_source
C C 0.0033 0.0016 'International Tables Vol C Tables 4.2.6.8 and 6.1.1.4'
H H 0.0000 0.0000 'International Tables Vol C Tables 4.2.6.8 and 6.1.1.4'
O O 0.0106 0.0060 'International Tables Vol C Tables 4.2.6.8 and 6.1.1.4'
Cl Cl 0.1484 0.1585 'International Tables Vol C Tables 4.2.6.8 and 6.1.1.4'

loop_
_geom_angle_atom_site_label_1
_geom_angle_atom_site_label_2
_geom_angle_atom_site_label_3
_geom_angle
C1 O1 H1 109.5
C11 O2 H2 109.5
C27 O3 H3 109.5
C38 O4 H4 109.5
C49 O5 H5 109.5
O1 C1 C2 117.5(3)
O1 C1 C14 122.1(3)
C2 C1 C14 120.3(3)
C1 C2 C3 119.0(3)
C1 C2 C54 120.0(3)
C3 C2 C54 121.0(3)
C2 C3 C4 121.2(3)
C2 C3 H3A 119.4
C4 C3 H3A 119.4
C5 C4 C3 118.6(3)
C5 C4 H4A 120.7
C3 C4 H4A 120.7
C4 C5 C14 121.2(3)
C4 C5 C6 126.0(3)
C14 C5 C6 112.7(3)
C20 C6 C5 107.3(2)
C20 C6 C7 105.6(3)
C5 C6 C7 104.5(2)
C20 C6 H6 112.9
C5 C6 H6 112.9
C7 C6 H6 112.9
C8 C7 C12 120.0(3)
C8 C7 C6 127.5(3)
C12 C7 C6 112.6(3)
C7 C8 C9 119.3(3)
C7 C8 H8 120.3
C9 C8 H8 120.3
C8 C9 C10 121.8(3)
C8 C9 H9 119.1
C10 C9 H9 119.1
C9 C10 C11 117.5(3)
C9 C10 C21 121.0(3)
C11 C10 C21 121.5(3)
C12 C11 O2 119.3(3)
C12 C11 C10 121.2(3)
O2 C11 C10 119.4(3)
C11 C12 C7 120.2(3)
C11 C12 C13 126.1(3)
C7 C12 C13 113.7(3)
C14 C13 C12 104.4(2)
C14 C13 C15 106.5(3)
C12 C13 C15 105.2(2)
C14 C13 H13 113.3
C12 C13 H13 113.3
C15 C13 H13 113.3
C1 C14 C5 119.5(3)
C1 C14 C13 126.6(3)
C5 C14 C13 113.8(3)
C16 C15 C20 120.7(3)
C16 C15 C13 126.2(3)
C20 C15 C13 113.0(3)
C15 C16 C17 119.1(3)
C15 C16 H16 120.5
C17 C16 H16 120.5
C18 C17 C16 120.8(3)
C18 C17 H17 119.6
C16 C17 H17 119.6
C17 C18 C19 120.2(3)
C17 C18 H18 119.9
C19 C18 H18 119.9
C20 C19 C18 119.5(3)
C20 C19 H19 120.2
C18 C19 H19 120.2
C19 C20 C15 119.7(3)
C19 C20 C6 127.3(3)
C15 C20 C6 113.0(3)
C10 C21 C22 113.8(3)
C10 C21 H21A 108.8
C22 C21 H21A 108.8
C10 C21 H21B 108.8
C22 C21 H21B 108.8
H21A C21 H21B 107.7
C23 C22 C27 118.2(3)
C23 C22 C21 120.3(3)
C27 C22 C21 121.6(3)
C22 C23 C24 123.0(3)
C22 C23 H23 118.5
C24 C23 H23 118.5
C23 C24 C25 116.5(3)
C23 C24 C28 123.8(3)
C25 C24 C28 119.7(3)
C26 C25 C24 122.9(3)
C26 C25 H25 118.6
C24 C25 H25 118.6
C25 C26 C27 118.7(3)
C25 C26 C32 120.3(3)
C27 C26 C32 121.0(3)
C26 C27 O3 118.5(3)
C26 C27 C22 120.8(3)
O3 C27 C22 120.7(3)
C29 C28 C31 108.2(4)
C29 C28 C24 112.4(3)
C31 C28 C24 111.1(3)
C29 C28 C30 110.1(4)
C31 C28 C30 106.2(4)
C24 C28 C30 108.7(3)
C28 C29 H29A 109.5
C28 C29 H29B 109.5
H29A C29 H29B 109.5
C28 C29 H29C 109.5
H29A C29 H29C 109.5
H29B C29 H29C 109.5
C28 C30 H30A 109.5
C28 C30 H30B 109.5
H30A C30 H30B 109.5
C28 C30 H30C 109.5
H30A C30 H30C 109.5
H30B C30 H30C 109.5
C28 C31 H31A 109.5
C28 C31 H31B 109.5
H31A C31 H31B 109.5
C28 C31 H31C 109.5
H31A C31 H31C 109.5
H31B C31 H31C 109.5
C33 C32 C26 112.8(3)
C33 C32 H32A 109.0
C26 C32 H32A 109.0
C33 C32 H32B 109.0
C26 C32 H32B 109.0
H32A C32 H32B 107.8
C38 C33 C34 118.5(3)
C38 C33 C32 120.6(3)
C34 C33 C32 120.9(3)
C35 C34 C33 122.9(3)
C35 C34 H34 118.5
C33 C34 H34 118.5
C36 C35 C34 116.4(3)
C36 C35 C39 121.1(3)
C34 C35 C39 122.5(3)
C35 C36 C37 123.2(3)
C35 C36 H36 118.4
C37 C36 H36 118.4
C36 C37 C38 118.4(3)
C36 C37 C43 120.7(3)
C38 C37 C43 120.9(3)
O4 C38 C33 118.4(3)
O4 C38 C37 121.1(3)
C33 C38 C37 120.5(3)
C40 C39 C41 108.4(4)
C40 C39 C35 113.0(3)
C41 C39 C35 108.5(3)
C40 C39 C42 107.4(4)
C41 C39 C42 110.8(5)
C35 C39 C42 108.8(3)
C39 C40 H40A 109.5
C39 C40 H40B 109.5
H40A C40 H40B 109.5
C39 C40 H40C 109.5
H40A C40 H40C 109.5
H40B C40 H40C 109.5
C39 C41 H41A 109.5
C39 C41 H41B 109.5
H41A C41 H41B 109.5
C39 C41 H41C 109.5
H41A C41 H41C 109.5
H41B C41 H41C 109.5
C39 C42 H42A 109.5
C39 C42 H42B 109.5
H42A C42 H42B 109.5
C39 C42 H42C 109.5
H42A C42 H42C 109.5
H42B C42 H42C 109.5
C37 C43 C44 114.6(3)
C37 C43 H43A 108.6
C44 C43 H43A 108.6
C37 C43 H43B 108.6
C44 C43 H43B 108.6
H43A C43 H43B 107.6
C45 C44 C49 118.9(3)
C45 C44 C43 120.1(3)
C49 C44 C43 121.1(3)
C44 C45 C46 122.6(3)
C44 C45 H45 118.7
C46 C45 H45 118.7
C47 C46 C45 116.7(3)
C47 C46 C50 123.1(3)
C45 C46 C50 120.2(3)
C46 C47 C48 123.3(3)
C46 C47 H47 118.4
C48 C47 H47 118.4
C47 C48 C49 117.3(3)
C47 C48 C54 119.8(3)
C49 C48 C54 122.9(3)
O5 C49 C44 117.2(3)
O5 C49 C48 122.0(3)
C44 C49 C48 120.8(3)
C51 C50 C52 109.4(3)
C51 C50 C53 107.8(3)
C52 C50 C53 108.2(4)
C51 C50 C46 110.2(3)
C52 C50 C46 109.8(3)
C53 C50 C46 111.4(3)
C50 C51 H51A 109.5
C50 C51 H51B 109.5
H51A C51 H51B 109.5
C50 C51 H51C 109.5
H51A C51 H51C 109.5
H51B C51 H51C 109.5
C50 C52 H52A 109.5
C50 C52 H52B 109.5
H52A C52 H52B 109.5
C50 C52 H52C 109.5
H52A C52 H52C 109.5
H52B C52 H52C 109.5
C50 C53 H53A 109.5
C50 C53 H53B 109.5
H53A C53 H53B 109.5
C50 C53 H53C 109.5
H53A C53 H53C 109.5
H53B C53 H53C 109.5
C48 C54 C2 114.4(3)
C48 C54 H54A 108.7
C2 C54 H54A 108.7
C48 C54 H54B 108.7
C2 C54 H54B 108.7
H54A C54 H54B 107.6
Cl1 C55 Cl2 112.8(3)
Cl1 C55 H55A 109.0
Cl2 C55 H55A 109.0
Cl1 C55 H55B 109.0
Cl2 C55 H55B 109.0
H55A C55 H55B 107.8
C56 O6 H6A 109.5
O6 C56 H56A 109.5
O6 C56 H56B 109.5
H56A C56 H56B 109.5
O6 C56 H56C 109.5
H56A C56 H56C 109.5
H56B C56 H56C 109.5

loop_
_geom_bond_atom_site_label_1
_geom_bond_atom_site_label_2
_geom_bond_distance
O1 C1 1.381(4)
O1 H1 0.8200
O2 C11 1.398(4)
O2 H2 0.8200
O3 C27 1.392(4)
O3 H3 0.8200
O4 C38 1.376(4)
O4 H4 0.8200
O5 C49 1.367(4)
O5 H5 0.8200
C1 C2 1.393(5)
C1 C14 1.394(4)
C2 C3 1.396(4)
C2 C54 1.523(4)
C3 C4 1.403(5)
C3 H3A 0.9300
C4 C5 1.378(5)
C4 H4A 0.9300
C5 C14 1.396(4)
C5 C6 1.527(4)
C6 C20 1.519(4)
C6 C7 1.537(5)
C6 H6 0.9800
C7 C8 1.379(5)
C7 C12 1.396(4)
C8 C9 1.386(5)
C8 H8 0.9300
C9 C10 1.395(5)
C9 H9 0.9300
C10 C11 1.401(5)
C10 C21 1.510(5)
C11 C12 1.369(5)
C12 C13 1.528(4)
C13 C14 1.522(4)
C13 C15 1.534(4)
C13 H13 0.9800
C15 C16 1.381(4)
C15 C20 1.407(4)
C16 C17 1.390(5)
C16 H16 0.9300
C17 C18 1.385(5)
C17 H17 0.9300
C18 C19 1.400(5)
C18 H18 0.9300
C19 C20 1.382(4)
C19 H19 0.9300
C21 C22 1.519(5)
C21 H21A 0.9700
C21 H21B 0.9700
C22 C23 1.384(5)
C22 C27 1.406(4)
C23 C24 1.392(5)
C23 H23 0.9300
C24 C25 1.402(4)
C24 C28 1.535(5)
C25 C26 1.378(5)
C25 H25 0.9300
C26 C27 1.390(5)
C26 C32 1.528(4)
C28 C29 1.504(6)
C28 C31 1.524(6)
C28 C30 1.545(7)
C29 H29A 0.9600
C29 H29B 0.9600
C29 H29C 0.9600
C30 H30A 0.9600
C30 H30B 0.9600
C30 H30C 0.9600
C31 H31A 0.9600
C31 H31B 0.9600
C31 H31C 0.9600
C32 C33 1.497(5)
C32 H32A 0.9700
C32 H32B 0.9700
C33 C38 1.396(5)
C33 C34 1.397(5)
C34 C35 1.394(5)
C34 H34 0.9300
C35 C36 1.391(5)
C35 C39 1.528(5)
C36 C37 1.392(5)
C36 H36 0.9300
C37 C38 1.400(5)
C37 C43 1.504(5)
C39 C40 1.517(6)
C39 C41 1.523(6)
C39 C42 1.536(6)
C40 H40A 0.9600
C40 H40B 0.9600
C40 H40C 0.9600
C41 H41A 0.9600
C41 H41B 0.9600
C41 H41C 0.9600
C42 H42A 0.9600
C42 H42B 0.9600
C42 H42C 0.9600
C43 C44 1.533(4)
C43 H43A 0.9700
C43 H43B 0.9700
C44 C45 1.374(5)
C44 C49 1.400(5)
C45 C46 1.399(5)
C45 H45 0.9300
C46 C47 1.387(5)
C46 C50 1.544(5)
C47 C48 1.398(5)
C47 H47 0.9300
C48 C49 1.401(5)
C48 C54 1.508(5)
C50 C51 1.523(6)
C50 C52 1.534(6)
C50 C53 1.535(5)
C51 H51A 0.9600
C51 H51B 0.9600
C51 H51C 0.9600
C52 H52A 0.9600
C52 H52B 0.9600
C52 H52C 0.9600
C53 H53A 0.9600
C53 H53B 0.9600
C53 H53C 0.9600
C54 H54A 0.9700
C54 H54B 0.9700
Cl1 C55 1.736(5)
Cl2 C55 1.740(5)
C55 H55A 0.9700
C55 H55B 0.9700
O6 C56 1.412(5)
O6 H6A 0.8200
C56 H56A 0.9600
C56 H56B 0.9600
C56 H56C 0.9600
O7 C57 1.371(16)
O7' C57' 1.459(13)

loop_
_geom_torsion_atom_site_label_1
_geom_torsion_atom_site_label_2
_geom_torsion_atom_site_label_3
_geom_torsion_atom_site_label_4
_geom_torsion
O1 C1 C2 C3 -179.8(3)
C14 C1 C2 C3 -2.6(5)
O1 C1 C2 C54 -2.0(4)
C14 C1 C2 C54 175.2(3)
C1 C2 C3 C4 2.9(5)
C54 C2 C3 C4 -174.9(3)
C2 C3 C4 C5 -0.8(5)
C3 C4 C5 C14 -1.6(5)
C3 C4 C5 C6 176.0(3)
C4 C5 C6 C20 126.7(3)
C14 C5 C6 C20 -55.5(3)
C4 C5 C6 C7 -121.4(3)
C14 C5 C6 C7 56.3(3)
C20 C6 C7 C8 -124.6(3)
C5 C6 C7 C8 122.4(3)
C20 C6 C7 C12 55.8(3)
C5 C6 C7 C12 -57.2(3)
C12 C7 C8 C9 0.9(5)
C6 C7 C8 C9 -178.7(3)
C7 C8 C9 C10 -1.0(5)
C8 C9 C10 C11 -0.5(5)
C8 C9 C10 C21 178.0(3)
C9 C10 C11 C12 2.1(5)
C21 C10 C11 C12 -176.4(3)
C9 C10 C11 O2 -179.7(3)
C21 C10 C11 O2 1.8(5)
O2 C11 C12 C7 179.6(3)
C10 C11 C12 C7 -2.2(5)
O2 C11 C12 C13 -1.2(5)
C10 C11 C12 C13 177.0(3)
C8 C7 C12 C11 0.6(5)
C6 C7 C12 C11 -179.7(3)
C8 C7 C12 C13 -178.7(3)
C6 C7 C12 C13 1.0(4)
C11 C12 C13 C14 -123.6(3)
C7 C12 C13 C14 55.6(3)
C11 C12 C13 C15 124.5(3)
C7 C12 C13 C15 -56.3(3)
O1 C1 C14 C5 177.4(3)
C2 C1 C14 C5 0.3(5)
O1 C1 C14 C13 1.2(5)
C2 C1 C14 C13 -175.8(3)
C4 C5 C14 C1 1.9(5)
C6 C5 C14 C1 -176.0(3)
C4 C5 C14 C13 178.5(3)
C6 C5 C14 C13 0.6(4)
C12 C13 C14 C1 119.7(3)
C15 C13 C14 C1 -129.3(3)
C12 C13 C14 C5 -56.6(3)
C15 C13 C14 C5 54.4(3)
C14 C13 C15 C16 127.2(3)
C12 C13 C15 C16 -122.4(3)
C14 C13 C15 C20 -55.4(3)
C12 C13 C15 C20 55.0(3)
C20 C15 C16 C17 -0.7(5)
C13 C15 C16 C17 176.5(3)
C15 C16 C17 C18 0.7(5)
C16 C17 C18 C19 -0.6(5)
C17 C18 C19 C20 0.5(5)
C18 C19 C20 C15 -0.6(5)
C18 C19 C20 C6 -178.4(3)
C16 C15 C20 C19 0.7(5)
C13 C15 C20 C19 -176.9(3)
C16 C15 C20 C6 178.8(3)
C13 C15 C20 C6 1.2(4)
C5 C6 C20 C19 -127.9(3)
C7 C6 C20 C19 121.1(3)
C5 C6 C20 C15 54.2(3)
C7 C6 C20 C15 -56.9(3)
C9 C10 C21 C22 -95.3(4)
C11 C10 C21 C22 83.2(4)
C10 C21 C22 C23 84.7(4)
C10 C21 C22 C27 -94.0(4)
C27 C22 C23 C24 -1.7(5)
C21 C22 C23 C24 179.6(3)
C22 C23 C24 C25 0.4(5)
C22 C23 C24 C28 -177.5(3)
C23 C24 C25 C26 1.2(5)
C28 C24 C25 C26 179.2(3)
C24 C25 C26 C27 -1.4(5)
C24 C25 C26 C32 177.7(3)
C25 C26 C27 O3 179.7(3)
C32 C26 C27 O3 0.7(5)
C25 C26 C27 C22 0.0(5)
C32 C26 C27 C22 -179.1(3)
C23 C22 C27 C26 1.5(5)
C21 C22 C27 C26 -179.8(3)
C23 C22 C27 O3 -178.3(3)
C21 C22 C27 O3 0.5(5)
C23 C24 C28 C29 -16.8(6)
C25 C24 C28 C29 165.4(4)
C23 C24 C28 C31 -138.2(4)
C25 C24 C28 C31 44.0(5)
C23 C24 C28 C30 105.3(5)
C25 C24 C28 C30 -72.5(5)
C25 C26 C32 C33 -45.2(4)
C27 C26 C32 C33 133.8(3)
C26 C32 C33 C38 -91.4(3)
C26 C32 C33 C34 87.0(4)
C38 C33 C34 C35 0.5(4)
C32 C33 C34 C35 -178.0(3)
C33 C34 C35 C36 -1.5(4)
C33 C34 C35 C39 178.4(3)
C34 C35 C36 C37 0.7(4)
C39 C35 C36 C37 -179.3(3)
C35 C36 C37 C38 1.2(4)
C35 C36 C37 C43 -178.0(3)
C34 C33 C38 O4 179.5(2)
C32 C33 C38 O4 -2.0(4)
C34 C33 C38 C37 1.5(4)
C32 C33 C38 C37 -180.0(3)
C36 C37 C38 O4 179.8(3)
C43 C37 C38 O4 -1.0(4)
C36 C37 C38 C33 -2.4(4)
C43 C37 C38 C33 176.9(3)
C36 C35 C39 C40 177.9(3)
C34 C35 C39 C40 -2.1(5)
C36 C35 C39 C41 -62.0(5)
C34 C35 C39 C41 118.1(4)
C36 C35 C39 C42 58.7(5)
C34 C35 C39 C42 -121.3(4)
C36 C37 C43 C44 -100.4(4)
C38 C37 C43 C44 80.4(4)
C37 C43 C44 C45 66.6(4)
C37 C43 C44 C49 -114.0(4)
C49 C44 C45 C46 -1.0(5)
C43 C44 C45 C46 178.4(3)
C44 C45 C46 C47 -3.9(5)
C44 C45 C46 C50 177.3(3)
C45 C46 C47 C48 3.5(5)
C50 C46 C47 C48 -177.8(3)
C46 C47 C48 C49 1.8(5)
C46 C47 C48 C54 -177.0(3)
C45 C44 C49 O5 -173.7(3)
C43 C44 C49 O5 6.9(5)
C45 C44 C49 C48 6.6(5)
C43 C44 C49 C48 -172.8(3)
C47 C48 C49 O5 173.4(3)
C54 C48 C49 O5 -7.9(5)
C47 C48 C49 C44 -6.9(5)
C54 C48 C49 C44 171.8(3)
C47 C46 C50 C51 129.0(4)
C45 C46 C50 C51 -52.2(4)
C47 C46 C50 C52 -110.4(4)
C45 C46 C50 C52 68.3(5)
C47 C46 C50 C53 9.4(5)
C45 C46 C50 C53 -171.9(4)
C47 C48 C54 C2 -82.5(4)
C49 C48 C54 C2 98.8(4)
C1 C2 C54 C48 -86.7(4)
C3 C2 C54 C48 91.1(4)
